data_7201600
loop_
_publ_author_name
'Kelly, Niamh R.'
'Goetz, Sandrine'
'Batten, Stuart R.'
'Kruger, Paul E.'

_publ_section_title
;
 Coordination behaviour and network formation with
 4,4&#x2032;,6,6&#x2032;-tetracarboxy-2,2&#x2032;-bipyridine and
 4,4&#x2032;-dicarboxy-2,2&#x2032;-bipyridine ligands with rare and
 alkaline earth metals
;
_journal_issue 1
_journal_name_full CrystEngComm
_journal_page_first 68
_journal_paper_doi 10.1039/b711469a
_journal_volume 10
_journal_year 2008
_chemical_formula_sum 'C14 H10 Cu N2 O11 Sr'
_chemical_formula_weight 533.40
_chemical_name_common 4
_chemical_name_systematic
;
?
;
_space_group_IT_number 2
_symmetry_cell_setting triclinic
_symmetry_space_group_name_Hall '-P 1'
_symmetry_space_group_name_H-M 'P -1'
_atom_sites_solution_hydrogens geom
_atom_sites_solution_primary direct
_atom_sites_solution_secondary difmap
_audit_creation_method SHELXL-97
_cell_angle_alpha 107.7870(10)
_cell_angle_beta 91.8570(10)
_cell_angle_gamma 115.3890(10)
_cell_formula_units_Z 2
_cell_length_a 9.2075(6)
_cell_length_b 9.6199(6)
_cell_length_c 10.2189(7)
_cell_measurement_temperature 153(2)
_cell_volume 764.46(9)
_computing_cell_refinement 'Bruker SMART'
_computing_data_collection 'Bruker SMART'
_computing_data_reduction 'Bruker SAINT'
_computing_molecular_graphics 'Bruker SHELXTL'
_computing_publication_material 'Bruker SHELXTL'
_computing_structure_refinement 'SHELXTL version 5.1 (Sheldrick, 1998)'
_computing_structure_solution 'SHELXTL version 5.1 (Sheldrick, 1998)'
_diffrn_ambient_temperature 153(2)
_diffrn_measured_fraction_theta_full 0.998
_diffrn_measured_fraction_theta_max 0.914
_diffrn_measurement_device_type 'Bruker SMART APEX CCD'
_diffrn_measurement_method 'omega scans'
_diffrn_radiation_monochromator graphite
_diffrn_radiation_source 'fine-focus sealed tube'
_diffrn_radiation_type MoK\a
_diffrn_radiation_wavelength 0.71073
_diffrn_reflns_av_R_equivalents 0.0244
_diffrn_reflns_av_sigmaI/netI 0.0408
_diffrn_reflns_limit_h_max 13
_diffrn_reflns_limit_h_min -12
_diffrn_reflns_limit_k_max 13
_diffrn_reflns_limit_k_min -13
_diffrn_reflns_limit_l_max 14
_diffrn_reflns_limit_l_min -14
_diffrn_reflns_number 8484
_diffrn_reflns_theta_full 25.5
_diffrn_reflns_theta_max 30.47
_diffrn_reflns_theta_min 2.13
_exptl_absorpt_coefficient_mu 4.956
_exptl_absorpt_correction_T_max 1.0000
_exptl_absorpt_correction_T_min 0.5935
_exptl_absorpt_correction_type empirical
_exptl_absorpt_process_details SADABS
_exptl_crystal_colour needle
_exptl_crystal_density_diffrn 2.317
_exptl_crystal_density_method 'not measured'
_exptl_crystal_description 'very pale green'
_exptl_crystal_F_000 526
_exptl_crystal_size_max 0.14
_exptl_crystal_size_mid 0.05
_exptl_crystal_size_min 0.05
_refine_diff_density_max 0.969
_refine_diff_density_min -0.493
_refine_diff_density_rms 0.127
_refine_ls_extinction_method none
_refine_ls_goodness_of_fit_ref 1.042
_refine_ls_hydrogen_treatment mixed
_refine_ls_matrix_type full
_refine_ls_number_parameters 280
_refine_ls_number_reflns 4256
_refine_ls_number_restraints 9
_refine_ls_restrained_S_all 1.042
_refine_ls_R_factor_all 0.0445
_refine_ls_R_factor_gt 0.0336
_refine_ls_shift/su_max 0.002
_refine_ls_shift/su_mean 0.000
_refine_ls_structure_factor_coef Fsqd
_refine_ls_weighting_details 'calc w=1/[\s^2^(Fo^2^)+(0.0437P)^2^+0.3637P] where P=(Fo^2^+2Fc^2^)/3'
_refine_ls_weighting_scheme calc
_refine_ls_wR_factor_gt 0.0769
_refine_ls_wR_factor_ref 0.0808
_reflns_number_gt 3564
_reflns_number_total 4256
_reflns_threshold_expression >2sigma(I)
_cod_data_source_file b711469a.txt
_cod_data_source_block 6
_cod_depositor_comments
;
The following automatic conversions were performed:
'_symmetry_cell_setting' value 'Triclinic' changed to 'triclinic'
according to '/home/saulius/struct/CIF-dictionaries/cif_core.dic'
dictionary named 'cif_core.dic' version 2.4.1 from 2010-06-29.

Automatic conversion script
Id: cif_fix_enum 1527 2010-12-29 10:47:43Z saulius 
;
_cod_original_sg_symbol_H-M P-1
_cod_database_code 7201600

loop_
_symmetry_equiv_pos_as_xyz
'x, y, z'
'-x, -y, -z'

loop_
_atom_site_label
_atom_site_type_symbol
_atom_site_fract_x
_atom_site_fract_y
_atom_site_fract_z
_atom_site_U_iso_or_equiv
_atom_site_adp_type
_atom_site_occupancy
_atom_site_symmetry_multiplicity
_atom_site_calc_flag
_atom_site_refinement_flags
_atom_site_disorder_assembly
_atom_site_disorder_group
Cu1 Cu 0.17066(4) 0.82553(4) 0.18945(3) 0.01167(9) Uani 1 1 d . . .
N1 N 0.1580(3) 0.6374(3) 0.2696(2) 0.0094(4) Uani 1 1 d . . .
C1 C 0.1069(3) 0.4745(3) 0.2078(3) 0.0096(5) Uani 1 1 d . . .
C2 C 0.0992(3) 0.3741(3) 0.2838(3) 0.0112(5) Uani 1 1 d . . .
H2A H 0.0603 0.2595 0.2366 0.013 Uiso 1 1 calc R . .
C3 C 0.1484(3) 0.4417(3) 0.4285(3) 0.0096(5) Uani 1 1 d . . .
C4 C 0.2034(3) 0.6091(3) 0.4921(3) 0.0098(5) Uani 1 1 d . . .
H4A H 0.2393 0.6600 0.5907 0.012 Uiso 1 1 calc R . .
C5 C 0.2058(3) 0.7021(3) 0.4111(3) 0.0082(5) Uani 1 1 d . . .
C6 C 0.2728(3) 0.8820(3) 0.4727(3) 0.0086(5) Uani 1 1 d . . .
C7 C 0.3401(3) 0.9760(3) 0.6124(3) 0.0102(5) Uani 1 1 d . . .
H7A H 0.3369 0.9250 0.6793 0.012 Uiso 1 1 calc R . .
C8 C 0.4127(3) 1.1464(3) 0.6532(3) 0.0090(5) Uani 1 1 d . . .
C9 C 0.4180(3) 1.2205(3) 0.5547(3) 0.0097(5) Uani 1 1 d . . .
H9A H 0.4671 1.3368 0.5812 0.012 Uiso 1 1 calc R . .
C10 C 0.3495(3) 1.1189(3) 0.4170(3) 0.0087(5) Uani 1 1 d . . .
N2 N 0.2782(3) 0.9545(3) 0.3799(2) 0.0083(4) Uani 1 1 d . . .
C11 C 0.3516(3) 1.1706(3) 0.2922(3) 0.0102(5) Uani 1 1 d . . .
O1 O 0.2723(2) 1.0531(2) 0.1765(2) 0.0147(4) Uani 1 1 d . . .
O2 O 0.4327(2) 1.3187(2) 0.3079(2) 0.0138(4) Uani 1 1 d . . .
C12 C 0.4922(3) 1.2459(3) 0.8049(3) 0.0115(5) Uani 1 1 d . . .
O3 O 0.5027(2) 1.3872(2) 0.85477(19) 0.0135(4) Uani 1 1 d . . .
O4 O 0.5438(3) 1.1811(2) 0.8720(2) 0.0166(4) Uani 1 1 d . . .
Sr1 Sr 0.59020(3) 1.40115(3) 1.11836(2) 0.01066(7) Uani 1 1 d . . .
C13 C 0.1391(3) 0.3349(3) 0.5147(3) 0.0108(5) Uani 1 1 d . . .
O5 O 0.2008(2) 0.4080(2) 0.64408(19) 0.0134(4) Uani 1 1 d . . .
O6 O 0.0685(2) 0.1833(2) 0.4520(2) 0.0153(4) Uani 1 1 d . . .
C14 C 0.0596(3) 0.4017(3) 0.0497(3) 0.0099(5) Uani 1 1 d . . .
O7 O -0.0766(2) 0.2681(2) 0.00440(19) 0.0123(4) Uani 1 1 d . . .
O8 O 0.1473(2) 0.4688(2) -0.02318(19) 0.0128(4) Uani 1 1 d . . .
O1W O -0.0626(2) 0.8587(2) 0.2532(2) 0.0145(4) Uani 1 1 d D . .
H1W1 H -0.022(4) 0.952(2) 0.314(3) 0.017 Uiso 1 1 d D . .
H2W1 H -0.102(4) 0.794(3) 0.293(3) 0.017 Uiso 1 1 d D . .
O2W O 0.2686(3) 1.2221(3) 1.0083(2) 0.0243(5) Uani 1 1 d D . .
H1W2 H 0.205(4) 1.181(4) 0.931(2) 0.029 Uiso 1 1 d D . .
H2W2 H 0.233(4) 1.151(4) 1.049(3) 0.029 Uiso 1 1 d D . .
O3W O 0.6562(3) 1.1672(3) 1.1396(2) 0.0202(4) Uani 1 1 d D . .
H2W3 H 0.599(4) 1.068(2) 1.117(4) 0.024 Uiso 1 1 d D . .
H1W3 H 0.734(3) 1.181(4) 1.099(4) 0.024 Uiso 1 1 d D . .

loop_
_atom_site_aniso_label
_atom_site_aniso_U_11
_atom_site_aniso_U_22
_atom_site_aniso_U_33
_atom_site_aniso_U_23
_atom_site_aniso_U_13
_atom_site_aniso_U_12
Cu1 0.01741(18) 0.00724(15) 0.00566(15) 0.00220(12) -0.00235(12) 0.00194(13)
N1 0.0104(10) 0.0082(10) 0.0086(10) 0.0038(8) 0.0006(8) 0.0029(8)
C1 0.0099(11) 0.0078(11) 0.0093(12) 0.0018(9) -0.0004(9) 0.0035(9)
C2 0.0112(12) 0.0081(11) 0.0127(13) 0.0032(9) -0.0001(10) 0.0034(10)
C3 0.0106(12) 0.0090(11) 0.0088(11) 0.0045(9) 0.0012(9) 0.0032(9)
C4 0.0094(12) 0.0107(11) 0.0076(11) 0.0041(9) 0.0004(9) 0.0025(9)
C5 0.0090(11) 0.0070(11) 0.0082(11) 0.0032(9) 0.0018(9) 0.0028(9)
C6 0.0090(11) 0.0050(10) 0.0104(12) 0.0019(9) 0.0012(9) 0.0025(9)
C7 0.0147(12) 0.0094(11) 0.0071(11) 0.0031(9) 0.0006(9) 0.0060(10)
C8 0.0097(12) 0.0092(11) 0.0072(11) 0.0009(9) -0.0006(9) 0.0049(9)
C9 0.0101(11) 0.0081(11) 0.0102(12) 0.0031(9) 0.0008(9) 0.0038(9)
C10 0.0091(11) 0.0080(11) 0.0092(11) 0.0048(9) 0.0010(9) 0.0031(9)
N2 0.0103(10) 0.0075(9) 0.0071(10) 0.0030(8) 0.0012(8) 0.0037(8)
C11 0.0127(12) 0.0093(11) 0.0103(12) 0.0041(9) 0.0006(10) 0.0060(10)
O1 0.0220(10) 0.0094(9) 0.0080(9) 0.0035(7) -0.0014(8) 0.0031(8)
O2 0.0176(10) 0.0096(9) 0.0116(9) 0.0054(7) 0.0027(7) 0.0027(8)
C12 0.0132(12) 0.0084(11) 0.0080(12) 0.0015(9) -0.0006(9) 0.0017(10)
O3 0.0193(10) 0.0094(9) 0.0096(9) 0.0014(7) -0.0009(7) 0.0063(8)
O4 0.0251(11) 0.0117(9) 0.0112(9) 0.0019(7) -0.0046(8) 0.0089(8)
Sr1 0.01497(13) 0.00909(12) 0.00772(12) 0.00367(9) 0.00106(9) 0.00497(9)
C13 0.0105(12) 0.0126(12) 0.0121(12) 0.0074(10) 0.0030(9) 0.0057(10)
O5 0.0169(10) 0.0135(9) 0.0096(9) 0.0060(7) 0.0005(7) 0.0055(8)
O6 0.0203(10) 0.0080(9) 0.0159(10) 0.0049(7) 0.0022(8) 0.0046(8)
C14 0.0129(12) 0.0096(11) 0.0077(11) 0.0021(9) -0.0006(9) 0.0064(10)
O7 0.0170(10) 0.0090(8) 0.0073(8) 0.0023(7) -0.0001(7) 0.0034(7)
O8 0.0163(10) 0.0120(9) 0.0096(9) 0.0046(7) 0.0026(7) 0.0055(8)
O1W 0.0167(10) 0.0132(9) 0.0113(9) 0.0049(8) 0.0018(8) 0.0045(8)
O2W 0.0226(12) 0.0237(11) 0.0235(12) 0.0153(10) -0.0028(9) 0.0038(9)
O3W 0.0285(12) 0.0213(11) 0.0188(11) 0.0122(9) 0.0081(9) 0.0149(10)

loop_
_atom_type_symbol
_atom_type_description
_atom_type_scat_dispersion_real
_atom_type_scat_dispersion_imag
_atom_type_scat_source
C C 0.0033 0.0016 'International Tables Vol C Tables 4.2.6.8 and 6.1.1.4'
H H 0.0000 0.0000 'International Tables Vol C Tables 4.2.6.8 and 6.1.1.4'
Cu Cu 0.3201 1.2651 'International Tables Vol C Tables 4.2.6.8 and 6.1.1.4'
N N 0.0061 0.0033 'International Tables Vol C Tables 4.2.6.8 and 6.1.1.4'
O O 0.0106 0.0060 'International Tables Vol C Tables 4.2.6.8 and 6.1.1.4'
Sr Sr -1.5307 3.2498 'International Tables Vol C Tables 4.2.6.8 and 6.1.1.4'

loop_
_geom_angle_atom_site_label_1
_geom_angle_atom_site_label_2
_geom_angle_atom_site_label_3
_geom_angle
_geom_angle_site_symmetry_1
_geom_angle_site_symmetry_3
_geom_angle_publ_flag
O7 Cu1 N2 170.34(8) 2_565 . ?
O7 Cu1 O1 90.04(8) 2_565 . ?
N2 Cu1 O1 80.31(8) . . ?
O7 Cu1 N1 110.79(8) 2_565 . ?
N2 Cu1 N1 78.72(8) . . ?
O1 Cu1 N1 155.26(8) . . ?
O7 Cu1 O1W 92.24(8) 2_565 . ?
N2 Cu1 O1W 87.20(8) . . ?
O1 Cu1 O1W 89.54(8) . . ?
N1 Cu1 O1W 102.35(8) . . ?
C1 N1 C5 117.0(2) . . ?
C1 N1 Cu1 132.76(17) . . ?
C5 N1 Cu1 110.21(16) . . ?
N1 C1 C2 122.5(2) . . ?
N1 C1 C14 117.6(2) . . ?
C2 C1 C14 119.9(2) . . ?
C3 C2 C1 120.0(2) . . ?
C3 C2 H2A 120.0 . . ?
C1 C2 H2A 120.0 . . ?
C4 C3 C2 117.7(2) . . ?
C4 C3 C13 121.0(2) . . ?
C2 C3 C13 121.3(2) . . ?
C3 C4 C5 119.6(2) . . ?
C3 C4 H4A 120.2 . . ?
C5 C4 H4A 120.2 . . ?
N1 C5 C4 123.2(2) . . ?
N1 C5 C6 115.0(2) . . ?
C4 C5 C6 121.6(2) . . ?
N2 C6 C7 120.2(2) . . ?
N2 C6 C5 114.3(2) . . ?
C7 C6 C5 125.3(2) . . ?
C6 C7 C8 118.8(2) . . ?
C6 C7 H7A 120.6 . . ?
C8 C7 H7A 120.6 . . ?
C7 C8 C9 120.4(2) . . ?
C7 C8 C12 117.7(2) . . ?
C9 C8 C12 121.9(2) . . ?
C10 C9 C8 117.6(2) . . ?
C10 C9 H9A 121.2 . . ?
C8 C9 H9A 121.2 . . ?
N2 C10 C9 121.2(2) . . ?
N2 C10 C11 111.7(2) . . ?
C9 C10 C11 127.0(2) . . ?
C6 N2 C10 121.9(2) . . ?
C6 N2 Cu1 120.32(17) . . ?
C10 N2 Cu1 117.70(17) . . ?
O2 C11 O1 126.0(2) . . ?
O2 C11 C10 119.1(2) . . ?
O1 C11 C10 114.9(2) . . ?
O1 C11 Sr1 90.31(15) . 1_554 ?
C10 C11 Sr1 144.98(17) . 1_554 ?
C11 O1 Cu1 114.83(16) . . ?
C11 O2 Sr1 120.07(17) . 1_554 ?
O4 C12 O3 124.8(2) . . ?
O4 C12 C8 117.3(2) . . ?
O3 C12 C8 117.8(2) . . ?
O4 C12 Sr1 60.54(14) . . ?
O3 C12 Sr1 65.37(14) . . ?
C8 C12 Sr1 169.05(18) . . ?
C12 O3 Sr1 155.26(18) . 2_687 ?
C12 O3 Sr1 89.92(15) . . ?
Sr1 O3 Sr1 106.76(7) 2_687 . ?
C12 O4 Sr1 94.86(16) . . ?
O3 Sr1 O2 89.44(6) 2_687 1_556 ?
O3 Sr1 O8 98.90(6) 2_687 2_676 ?
O2 Sr1 O8 153.80(6) 1_556 2_676 ?
O3 Sr1 O4 121.16(6) 2_687 . ?
O2 Sr1 O4 121.08(6) 1_556 . ?
O8 Sr1 O4 75.40(6) 2_676 . ?
O3 Sr1 O5 88.78(6) 2_687 2_677 ?
O2 Sr1 O5 75.04(6) 1_556 2_677 ?
O8 Sr1 O5 80.33(6) 2_676 2_677 ?
O4 Sr1 O5 143.68(6) . 2_677 ?
O3 Sr1 O3W 166.69(7) 2_687 . ?
O2 Sr1 O3W 77.32(7) 1_556 . ?
O8 Sr1 O3W 92.54(7) 2_676 . ?
O4 Sr1 O3W 68.30(6) . . ?
O5 Sr1 O3W 86.44(6) 2_677 . ?
O3 Sr1 O2W 76.88(7) 2_687 . ?
O2 Sr1 O2W 70.72(7) 1_556 . ?
O8 Sr1 O2W 135.32(7) 2_676 . ?
O4 Sr1 O2W 69.87(7) . . ?
O5 Sr1 O2W 142.78(7) 2_677 . ?
O3W Sr1 O2W 99.69(7) . . ?
O3 Sr1 O3 73.24(7) 2_687 . ?
O2 Sr1 O3 134.74(6) 1_556 . ?
O8 Sr1 O3 71.38(6) 2_676 . ?
O4 Sr1 O3 49.05(6) . . ?
O5 Sr1 O3 143.16(6) 2_677 . ?
O3W Sr1 O3 117.27(6) . . ?
O2W Sr1 O3 64.78(6) . . ?
O3 Sr1 C12 96.75(7) 2_687 . ?
O2 Sr1 C12 129.62(7) 1_556 . ?
O8 Sr1 C12 74.28(7) 2_676 . ?
O4 Sr1 C12 24.59(6) . . ?
O5 Sr1 C12 154.55(7) 2_677 . ?
O3W Sr1 C12 92.87(7) . . ?
O2W Sr1 C12 62.39(7) . . ?
O3 Sr1 C12 24.71(6) . . ?
O3 Sr1 C11 103.11(6) 2_687 1_556 ?
O2 Sr1 C11 18.65(6) 1_556 1_556 ?
O8 Sr1 C11 154.90(6) 2_676 1_556 ?
O4 Sr1 C11 102.72(6) . 1_556 ?
O5 Sr1 C11 88.17(6) 2_677 1_556 ?
O3W Sr1 C11 64.35(7) . 1_556 ?
O2W Sr1 C11 62.76(7) . 1_556 ?
O3 Sr1 C11 126.67(6) . 1_556 ?
C12 Sr1 C11 114.43(7) . 1_556 ?
O3 Sr1 Sr1 38.74(4) 2_687 2_687 ?
O2 Sr1 Sr1 117.01(5) 1_556 2_687 ?
O8 Sr1 Sr1 83.27(4) 2_676 2_687 ?
O4 Sr1 Sr1 82.98(4) . 2_687 ?
O5 Sr1 Sr1 120.69(4) 2_677 2_687 ?
O3W Sr1 Sr1 151.06(5) . 2_687 ?
O2W Sr1 Sr1 65.62(5) . 2_687 ?
O3 Sr1 Sr1 34.50(4) . 2_687 ?
C12 Sr1 Sr1 58.38(5) . 2_687 ?
C11 Sr1 Sr1 121.63(4) 1_556 2_687 ?
O3 Sr1 H1W3 173.9(6) 2_687 . ?
O2 Sr1 H1W3 92.8(5) 1_556 . ?
O8 Sr1 H1W3 76.7(4) 2_676 . ?
O4 Sr1 H1W3 62.1(7) . . ?
O5 Sr1 H1W3 86.4(7) 2_677 . ?
O3W Sr1 H1W3 16.1(4) . . ?
O2W Sr1 H1W3 109.2(6) . . ?
O3 Sr1 H1W3 108.8(7) . . ?
C12 Sr1 H1W3 86.1(7) . . ?
C11 Sr1 H1W3 80.4(5) 1_556 . ?
Sr1 Sr1 H1W3 143.0(6) 2_687 . ?
O6 C13 O5 125.9(2) . . ?
O6 C13 C3 116.9(2) . . ?
O5 C13 C3 117.2(2) . . ?
C13 O5 Sr1 162.46(18) . 2_677 ?
O8 C14 O7 125.8(2) . . ?
O8 C14 C1 120.8(2) . . ?
O7 C14 C1 113.4(2) . . ?
C14 O7 Cu1 119.41(17) . 2_565 ?
C14 O8 Sr1 158.15(18) . 2_676 ?
Cu1 O1W H1W1 104(2) . . ?
Cu1 O1W H2W1 103(2) . . ?
H1W1 O1W H2W1 107(3) . . ?
Sr1 O2W H1W2 140(3) . . ?
Sr1 O2W H2W2 105(2) . . ?
H1W2 O2W H2W2 107(3) . . ?
Sr1 O3W H2W3 132(3) . . ?
Sr1 O3W H1W3 101(3) . . ?
H2W3 O3W H1W3 107(3) . . ?

loop_
_geom_bond_atom_site_label_1
_geom_bond_atom_site_label_2
_geom_bond_distance
_geom_bond_site_symmetry_2
_geom_bond_publ_flag
Cu1 O7 1.9014(19) 2_565 ?
Cu1 N2 1.911(2) . ?
Cu1 O1 2.0279(19) . ?
Cu1 N1 2.166(2) . ?
Cu1 O1W 2.386(2) . ?
N1 C1 1.348(3) . ?
N1 C5 1.358(3) . ?
C1 C2 1.395(4) . ?
C1 C14 1.514(4) . ?
C2 C3 1.389(4) . ?
C2 H2A 0.9500 . ?
C3 C4 1.383(3) . ?
C3 C13 1.524(3) . ?
C4 C5 1.387(3) . ?
C4 H4A 0.9500 . ?
C5 C6 1.472(3) . ?
C6 N2 1.329(3) . ?
C6 C7 1.383(3) . ?
C7 C8 1.391(3) . ?
C7 H7A 0.9500 . ?
C8 C9 1.391(4) . ?
C8 C12 1.508(3) . ?
C9 C10 1.381(3) . ?
C9 H9A 0.9500 . ?
C10 N2 1.343(3) . ?
C10 C11 1.502(4) . ?
C11 O2 1.246(3) . ?
C11 O1 1.276(3) . ?
C11 Sr1 3.374(3) 1_554 ?
O2 Sr1 2.5723(19) 1_554 ?
C12 O4 1.256(3) . ?
C12 O3 1.257(3) . ?
C12 Sr1 3.006(3) . ?
O3 Sr1 2.4737(19) 2_687 ?
O3 Sr1 2.7329(19) . ?
O4 Sr1 2.6272(19) . ?
Sr1 O3 2.4737(19) 2_687 ?
Sr1 O2 2.5723(19) 1_556 ?
Sr1 O8 2.5800(19) 2_676 ?
Sr1 O5 2.6290(19) 2_677 ?
Sr1 O3W 2.635(2) . ?
Sr1 O2W 2.688(2) . ?
Sr1 C11 3.374(3) 1_556 ?
Sr1 Sr1 4.1818(5) 2_687 ?
Sr1 H1W3 2.91(3) . ?
C13 O6 1.244(3) . ?
C13 O5 1.267(3) . ?
O5 Sr1 2.6290(19) 2_677 ?
C14 O8 1.229(3) . ?
C14 O7 1.286(3) . ?
O7 Cu1 1.9014(18) 2_565 ?
O8 Sr1 2.5800(19) 2_676 ?
O1W H1W1 0.827(17) . ?
O1W H2W1 0.809(18) . ?
O2W H1W2 0.841(18) . ?
O2W H2W2 0.855(18) . ?
O3W H2W3 0.821(18) . ?
O3W H1W3 0.822(18) . ?

loop_
_geom_hbond_atom_site_label_D
_geom_hbond_atom_site_label_H
_geom_hbond_atom_site_label_A
_geom_hbond_distance_DH
_geom_hbond_distance_HA
_geom_hbond_distance_DA
_geom_hbond_angle_DHA
_geom_hbond_site_symmetry_A
O1W H1W1 O6 0.827(17) 2.015(18) 2.840(3) 175(3) 1_565
O1W H2W1 O5 0.809(18) 2.074(18) 2.870(3) 168(3) 2_566
O2W H1W2 O1W 0.841(18) 2.090(19) 2.912(3) 166(4) 2_576
O2W H2W2 O1 0.855(18) 1.94(2) 2.712(3) 150(3) 1_556
O3W H2W3 O4 0.821(18) 2.22(2) 3.014(3) 162(3) 2_677
O3W H1W3 O7 0.822(18) 2.009(19) 2.810(3) 165(4) 1_666

loop_
_geom_torsion_atom_site_label_1
_geom_torsion_atom_site_label_2
_geom_torsion_atom_site_label_3
_geom_torsion_atom_site_label_4
_geom_torsion
_geom_torsion_site_symmetry_1
_geom_torsion_site_symmetry_2
_geom_torsion_site_symmetry_3
_geom_torsion_site_symmetry_4
_geom_torsion_publ_flag
O7 Cu1 N1 C1 4.6(3) 2_565 . . . ?
N2 Cu1 N1 C1 -173.6(2) . . . . ?
O1 Cu1 N1 C1 -141.1(2) . . . . ?
O1W Cu1 N1 C1 101.8(2) . . . . ?
O7 Cu1 N1 C5 -172.12(16) 2_565 . . . ?
N2 Cu1 N1 C5 9.68(17) . . . . ?
O1 Cu1 N1 C5 42.2(3) . . . . ?
O1W Cu1 N1 C5 -74.89(17) . . . . ?
C5 N1 C1 C2 1.3(4) . . . . ?
Cu1 N1 C1 C2 -175.25(19) . . . . ?
C5 N1 C1 C14 -177.6(2) . . . . ?
Cu1 N1 C1 C14 5.9(4) . . . . ?
N1 C1 C2 C3 -1.3(4) . . . . ?
C14 C1 C2 C3 177.6(2) . . . . ?
C1 C2 C3 C4 0.3(4) . . . . ?
C1 C2 C3 C13 179.1(2) . . . . ?
C2 C3 C4 C5 0.7(4) . . . . ?
C13 C3 C4 C5 -178.1(2) . . . . ?
C1 N1 C5 C4 -0.3(4) . . . . ?
Cu1 N1 C5 C4 177.0(2) . . . . ?
C1 N1 C5 C6 175.4(2) . . . . ?
Cu1 N1 C5 C6 -7.3(3) . . . . ?
C3 C4 C5 N1 -0.7(4) . . . . ?
C3 C4 C5 C6 -176.1(2) . . . . ?
N1 C5 C6 N2 -0.8(3) . . . . ?
C4 C5 C6 N2 174.9(2) . . . . ?
N1 C5 C6 C7 -174.9(2) . . . . ?
C4 C5 C6 C7 0.8(4) . . . . ?
N2 C6 C7 C8 0.2(4) . . . . ?
C5 C6 C7 C8 173.9(2) . . . . ?
C6 C7 C8 C9 -0.4(4) . . . . ?
C6 C7 C8 C12 -177.2(2) . . . . ?
C7 C8 C9 C10 -0.1(4) . . . . ?
C12 C8 C9 C10 176.5(2) . . . . ?
C8 C9 C10 N2 0.9(4) . . . . ?
C8 C9 C10 C11 -175.2(2) . . . . ?
C7 C6 N2 C10 0.6(4) . . . . ?
C5 C6 N2 C10 -173.8(2) . . . . ?
C7 C6 N2 Cu1 -175.16(19) . . . . ?
C5 C6 N2 Cu1 10.4(3) . . . . ?
C9 C10 N2 C6 -1.2(4) . . . . ?
C11 C10 N2 C6 175.5(2) . . . . ?
C9 C10 N2 Cu1 174.71(19) . . . . ?
C11 C10 N2 Cu1 -8.6(3) . . . . ?
O1 Cu1 N2 C6 -178.0(2) . . . . ?
N1 Cu1 N2 C6 -11.2(2) . . . . ?
O1W Cu1 N2 C6 92.0(2) . . . . ?
O1 Cu1 N2 C10 6.06(19) . . . . ?
N1 Cu1 N2 C10 172.9(2) . . . . ?
O1W Cu1 N2 C10 -83.96(19) . . . . ?
N2 C10 C11 O2 -170.5(2) . . . . ?
C9 C10 C11 O2 5.9(4) . . . . ?
N2 C10 C11 O1 6.8(3) . . . . ?
C9 C10 C11 O1 -176.7(3) . . . . ?
N2 C10 C11 Sr1 -125.4(3) . . . 1_554 ?
C9 C10 C11 Sr1 51.1(4) . . . 1_554 ?
O2 C11 O1 Cu1 175.0(2) . . . . ?
C10 C11 O1 Cu1 -2.1(3) . . . . ?
Sr1 C11 O1 Cu1 152.70(11) 1_554 . . . ?
O7 Cu1 O1 C11 177.62(19) 2_565 . . . ?
N2 Cu1 O1 C11 -1.86(19) . . . . ?
N1 Cu1 O1 C11 -34.2(3) . . . . ?
O1W Cu1 O1 C11 85.38(19) . . . . ?
O1 C11 O2 Sr1 -35.1(4) . . . 1_554 ?
C10 C11 O2 Sr1 141.93(19) . . . 1_554 ?
C7 C8 C12 O4 26.3(4) . . . . ?
C9 C8 C12 O4 -150.4(3) . . . . ?
C7 C8 C12 O3 -154.0(2) . . . . ?
C9 C8 C12 O3 29.4(4) . . . . ?
C7 C8 C12 Sr1 -49.7(10) . . . . ?
C9 C8 C12 Sr1 133.6(9) . . . . ?
O4 C12 O3 Sr1 -145.3(3) . . . 2_687 ?
C8 C12 O3 Sr1 35.0(6) . . . 2_687 ?
Sr1 C12 O3 Sr1 -133.3(4) . . . 2_687 ?
O4 C12 O3 Sr1 -12.0(3) . . . . ?
C8 C12 O3 Sr1 168.3(2) . . . . ?
O3 C12 O4 Sr1 12.5(3) . . . . ?
C8 C12 O4 Sr1 -167.8(2) . . . . ?
C12 O4 Sr1 O3 7.63(18) . . . 2_687 ?
C12 O4 Sr1 O2 118.18(16) . . . 1_556 ?
C12 O4 Sr1 O8 -84.05(16) . . . 2_676 ?
C12 O4 Sr1 O5 -133.70(16) . . . 2_677 ?
C12 O4 Sr1 O3W 177.15(18) . . . . ?
C12 O4 Sr1 O2W 67.35(16) . . . . ?
C12 O4 Sr1 O3 -6.22(15) . . . . ?
C12 O4 Sr1 C11 121.72(16) . . . 1_556 ?
C12 O4 Sr1 Sr1 0.79(15) . . . 2_687 ?
C12 O3 Sr1 O3 -161.46(19) . . . 2_687 ?
Sr1 O3 Sr1 O3 0.0 2_687 . . 2_687 ?
C12 O3 Sr1 O2 -89.68(17) . . . 1_556 ?
Sr1 O3 Sr1 O2 71.77(10) 2_687 . . 1_556 ?
C12 O3 Sr1 O8 92.77(16) . . . 2_676 ?
Sr1 O3 Sr1 O8 -105.78(8) 2_687 . . 2_676 ?
C12 O3 Sr1 O4 6.19(15) . . . . ?
Sr1 O3 Sr1 O4 167.65(11) 2_687 . . . ?
C12 O3 Sr1 O5 134.58(16) . . . 2_677 ?
Sr1 O3 Sr1 O5 -63.96(12) 2_687 . . 2_677 ?
C12 O3 Sr1 O3W 9.72(18) . . . . ?
Sr1 O3 Sr1 O3W 171.17(7) 2_687 . . . ?
C12 O3 Sr1 O2W -78.36(16) . . . . ?
Sr1 O3 Sr1 O2W 83.10(9) 2_687 . . . ?
Sr1 O3 Sr1 C12 161.46(19) 2_687 . . . ?
C12 O3 Sr1 C11 -67.38(17) . . . 1_556 ?
Sr1 O3 Sr1 C11 94.07(8) 2_687 . . 1_556 ?
C12 O3 Sr1 Sr1 -161.46(19) . . . 2_687 ?
O4 C12 Sr1 O3 -173.43(16) . . . 2_687 ?
O3 C12 Sr1 O3 17.86(19) . . . 2_687 ?
C8 C12 Sr1 O3 -91.6(10) . . . 2_687 ?
O4 C12 Sr1 O2 -78.55(18) . . . 1_556 ?
O3 C12 Sr1 O2 112.74(15) . . . 1_556 ?
C8 C12 Sr1 O2 3.3(10) . . . 1_556 ?
O4 C12 Sr1 O8 89.18(16) . . . 2_676 ?
O3 C12 Sr1 O8 -79.53(16) . . . 2_676 ?
C8 C12 Sr1 O8 171.0(10) . . . 2_676 ?
O3 C12 Sr1 O4 -168.7(3) . . . . ?
C8 C12 Sr1 O4 81.8(9) . . . . ?
O4 C12 Sr1 O5 85.1(2) . . . 2_677 ?
O3 C12 Sr1 O5 -83.6(2) . . . 2_677 ?
C8 C12 Sr1 O5 166.9(9) . . . 2_677 ?
O4 C12 Sr1 O3W -2.65(17) . . . . ?
O3 C12 Sr1 O3W -171.36(16) . . . . ?
C8 C12 Sr1 O3W 79.2(10) . . . . ?
O4 C12 Sr1 O2W -102.08(17) . . . . ?
O3 C12 Sr1 O2W 89.21(16) . . . . ?
C8 C12 Sr1 O2W -20.3(9) . . . . ?
O4 C12 Sr1 O3 168.7(3) . . . . ?
C8 C12 Sr1 O3 -109.5(10) . . . . ?
O4 C12 Sr1 C11 -65.70(17) . . . 1_556 ?
O3 C12 Sr1 C11 125.59(15) . . . 1_556 ?
C8 C12 Sr1 C11 16.1(10) . . . 1_556 ?
O4 C12 Sr1 Sr1 -179.08(18) . . . 2_687 ?
O3 C12 Sr1 Sr1 12.21(13) . . . 2_687 ?
C8 C12 Sr1 Sr1 -97.2(10) . . . 2_687 ?
C4 C3 C13 O6 170.8(2) . . . . ?
C2 C3 C13 O6 -8.0(4) . . . . ?
C4 C3 C13 O5 -7.8(4) . . . . ?
C2 C3 C13 O5 173.4(2) . . . . ?
O6 C13 O5 Sr1 120.6(5) . . . 2_677 ?
C3 C13 O5 Sr1 -60.9(7) . . . 2_677 ?
N1 C1 C14 O8 46.4(4) . . . . ?
C2 C1 C14 O8 -132.6(3) . . . . ?
N1 C1 C14 O7 -133.6(2) . . . . ?
C2 C1 C14 O7 47.5(3) . . . . ?
O8 C14 O7 Cu1 -8.2(4) . . . 2_565 ?
C1 C14 O7 Cu1 171.71(16) . . . 2_565 ?
O7 C14 O8 Sr1 -126.1(4) . . . 2_676 ?
C1 C14 O8 Sr1 54.0(6) . . . 2_676 ?
